data_7027022
loop_
_publ_author_name
'Watkinson, Michael'
'Fondo, Matilde'
'Bermejo, Manuel R.'
'Sousa, Antonio'
'McAuliffe, Charles A.'
'Pritchard, Robin G.'
'Jaiboon, Nongnuj'
'Aurangzeb, Nadeem'
'Naeem, Mohammed'

_publ_section_title
;
 Further attempts to rationalise the co-ordination chemistry of manganese
 with Schiff base ligands and supplementary carboxylate donors
;
_journal_issue 1
_journal_name_full 'Journal of the Chemical Society, Dalton Transactions'
_journal_page_first 31
_journal_paper_doi 10.1039/a805555f
_journal_year 1999
_chemical_formula_sum 'C18 H17 Mn N4 O9'
_chemical_formula_weight 488.30
_chemical_name_systematic
;

 ?

;
_space_group_IT_number 14
_symmetry_cell_setting monoclinic
_symmetry_space_group_name_Hall '-P 2ybc'
_symmetry_space_group_name_H-M 'P 1 21/c 1'
_atom_sites_solution_hydrogens geom
_atom_sites_solution_primary direct
_atom_sites_solution_secondary difmap
_audit_creation_method SHELXL-97
_cell_angle_alpha 90.00
_cell_angle_beta 115.71(2)
_cell_angle_gamma 90.00
_cell_formula_units_Z 4
_cell_length_a 14.014(2)
_cell_length_b 12.086(2)
_cell_length_c 13.370(2)
_cell_measurement_temperature 293(2)
_cell_volume 2040.3(6)
_computing_structure_refinement 'SHELXL-97 (Sheldrick, 1997)'
_computing_structure_solution 'SHELXS-97 (Sheldrick, 1990)'
_diffrn_ambient_temperature 293(2)
_diffrn_measured_fraction_theta_full 0.947
_diffrn_measured_fraction_theta_max 0.947
_diffrn_radiation_monochromator graphite
_diffrn_radiation_source 'fine-focus sealed tube'
_diffrn_radiation_type MoK\a
_diffrn_radiation_wavelength 0.71069
_diffrn_reflns_av_R_equivalents 0.0685
_diffrn_reflns_av_sigmaI/netI 0.1437
_diffrn_reflns_limit_h_max 14
_diffrn_reflns_limit_h_min -16
_diffrn_reflns_limit_k_max 0
_diffrn_reflns_limit_k_min -14
_diffrn_reflns_limit_l_max 15
_diffrn_reflns_limit_l_min 0
_diffrn_reflns_number 3742
_diffrn_reflns_theta_full 24.98
_diffrn_reflns_theta_max 24.98
_diffrn_reflns_theta_min 2.33
_exptl_absorpt_coefficient_mu 0.707
_exptl_absorpt_correction_T_max 0.9013
_exptl_absorpt_correction_T_min 0.7899
_exptl_crystal_colour brown
_exptl_crystal_density_diffrn 1.590
_exptl_crystal_density_method 'not measured'
_exptl_crystal_description plate
_exptl_crystal_F_000 1000
_exptl_crystal_size_max 0.35
_exptl_crystal_size_mid 0.30
_exptl_crystal_size_min 0.15
_refine_diff_density_max 0.434
_refine_diff_density_min -0.589
_refine_diff_density_rms 0.095
_refine_ls_extinction_method none
_refine_ls_goodness_of_fit_ref 0.993
_refine_ls_hydrogen_treatment mixed
_refine_ls_matrix_type full
_refine_ls_number_parameters 357
_refine_ls_number_reflns 3573
_refine_ls_number_restraints 0
_refine_ls_restrained_S_all 0.993
_refine_ls_R_factor_all 0.1612
_refine_ls_R_factor_gt 0.0461
_refine_ls_shift/su_max 0.094
_refine_ls_shift/su_mean 0.009
_refine_ls_structure_factor_coef Fsqd
_refine_ls_weighting_details 'w=1/[\s^2^(Fo^2^)+(0.0627P)^2^+0.0000P] where P=(Fo^2^+2Fc^2^)/3'
_refine_ls_weighting_scheme calc
_refine_ls_wR_factor_gt 0.1096
_refine_ls_wR_factor_ref 0.1511
_reflns_number_gt 1657
_reflns_number_total 3573
_reflns_threshold_expression >2sigma(I)
_cod_data_source_file 805555Fsup1.cif
_cod_data_source_block Figure9
_cod_depositor_comments
;
The following automatic conversions were performed:

'_refine_ls_weighting_scheme' value 'calc
w=1/[\s^2^(Fo^2^)+(0.0627P)^2^+0.0000P] where P=(Fo^2^+2Fc^2^)/3' was
changed to 'calc'. New tag '_refine_ls_weighting_details' was
created. The value of the new tag was set to
'w=1/[\s^2^(Fo^2^)+(0.0627P)^2^+0.0000P] where P=(Fo^2^+2Fc^2^)/3'.

Automatic conversion script
Id: cif_fix_values 3143 2015-03-26 13:38:13Z robertas 
;
_cod_original_cell_volume 2040.4(5)
_cod_original_sg_symbol_H-M 'P 2(1)/c'
_cod_database_code 7027022

loop_
_symmetry_equiv_pos_as_xyz
'x, y, z'
'-x, y+1/2, -z+1/2'
'-x, -y, -z'
'x, -y-1/2, z-1/2'

loop_
_atom_site_label
_atom_site_type_symbol
_atom_site_fract_x
_atom_site_fract_y
_atom_site_fract_z
_atom_site_U_iso_or_equiv
_atom_site_adp_type
_atom_site_occupancy
_atom_site_calc_flag
Mn1 Mn 0.90713(6) 0.06858(6) 0.29329(7) 0.0253(2) Uani 1 d
O1 O 0.8674(3) -0.0742(3) 0.3171(3) 0.0309(8) Uani 1 d
O2 O 1.0523(3) 0.0307(3) 0.3627(3) 0.0321(9) Uani 1 d
O3 O 0.3961(4) -0.2270(6) 0.0907(6) 0.103(2) Uani 1 d
O4 O 0.4745(5) -0.3832(5) 0.1492(5) 0.097(2) Uani 1 d
O5 O 1.4921(3) 0.2527(4) 0.6003(5) 0.0737(17) Uani 1 d
O6 O 1.3951(3) 0.3991(4) 0.5565(4) 0.0592(14) Uani 1 d
O7 O 0.9214(4) 0.1316(4) 0.4653(4) 0.0455(12) Uani 1 d
O8 O 0.8856(3) 0.0297(3) 0.1300(3) 0.0369(10) Uani 1 d
O9 O 0.9525(5) 0.1640(4) 0.0649(5) 0.0775(17) Uani 1 d
N1 N 0.7591(3) 0.1208(3) 0.2356(4) 0.0290(11) Uani 1 d
N2 N 0.9374(3) 0.2253(3) 0.2786(4) 0.0259(10) Uani 1 d
N3 N 0.4754(5) -0.2825(6) 0.1390(5) 0.0687(19) Uani 1 d
N4 N 1.4060(4) 0.2979(5) 0.5565(4) 0.0445(13) Uani 1 d
C1 C 0.6776(4) 0.0605(5) 0.2077(5) 0.0363(14) Uani 1 d
C2 C 0.7505(5) 0.2450(5) 0.2276(6) 0.0417(17) Uani 1 d
C3 C 0.8409(4) 0.2867(5) 0.2055(5) 0.0349(15) Uani 1 d
C4 C 1.0277(4) 0.2712(4) 0.3252(5) 0.0290(13) Uani 1 d
C5 C 0.7734(4) -0.1191(4) 0.2766(4) 0.0273(12) Uani 1 d
C6 C 0.6790(4) -0.0586(5) 0.2206(4) 0.0315(12) Uani 1 d
C7 C 0.5814(5) -0.1142(5) 0.1771(5) 0.0402(16) Uani 1 d
C8 C 0.5783(5) -0.2253(5) 0.1876(5) 0.0424(16) Uani 1 d
C9 C 0.6705(5) -0.2867(5) 0.2427(5) 0.0394(16) Uani 1 d
C10 C 0.7663(5) -0.2355(4) 0.2882(5) 0.0339(14) Uani 1 d
C11 C 1.2166(5) 0.2786(5) 0.4439(5) 0.0295(13) Uani 1 d
C12 C 1.1252(4) 0.2148(4) 0.3931(4) 0.0250(12) Uani 1 d
C13 C 1.1339(4) 0.0980(4) 0.4073(4) 0.0253(12) Uani 1 d
C14 C 1.2356(4) 0.0505(4) 0.4693(5) 0.0328(13) Uani 1 d
C15 C 1.3231(4) 0.1153(5) 0.5155(5) 0.0355(15) Uani 1 d
C16 C 1.3127(4) 0.2299(5) 0.5041(4) 0.0317(13) Uani 1 d
C17 C 0.8992(5) 0.0769(5) 0.0527(5) 0.0442(16) Uani 1 d
C18 C 0.8505(9) 0.0233(8) -0.0592(7) 0.075(3) Uani 1 d
H1 H 0.606(5) 0.099(6) 0.180(5) 0.07(2) Uiso 1 d
H2A H 0.663(5) 0.264(5) 0.159(4) 0.044(16) Uiso 1 d
H2B H 0.750(6) 0.270(6) 0.294(6) 0.07(3) Uiso 1 d
H3A H 0.850(4) 0.363(4) 0.222(4) 0.030(14) Uiso 1 d
H3B H 0.832(4) 0.268(4) 0.130(4) 0.025(15) Uiso 1 d
H4 H 1.031(4) 0.342(4) 0.318(4) 0.018(13) Uiso 1 d
H7 H 0.528(4) -0.068(5) 0.150(4) 0.030(15) Uiso 1 d
H7A H 0.945(6) 0.095(7) 0.519(7) 0.08(3) Uiso 1 d
H7B H 0.945(6) 0.175(6) 0.512(6) 0.06(3) Uiso 1 d
H9 H 0.671(5) -0.354(5) 0.251(5) 0.05(2) Uiso 1 d
H10 H 0.845(5) -0.277(5) 0.333(5) 0.052(18) Uiso 1 d
H11 H 1.205(4) 0.339(4) 0.438(4) 0.016(14) Uiso 1 d
H14 H 1.252(4) -0.028(5) 0.488(5) 0.046(17) Uiso 1 d
H15 H 1.382(5) 0.086(5) 0.553(5) 0.06(2) Uiso 1 d
H18B H 0.862(6) 0.055(7) -0.116(6) 0.08(3) Uiso 1 d
H18A H 0.772(7) 0.019(7) -0.078(7) 0.10(3) Uiso 1 d
H18C H 0.875(7) -0.066(9) -0.044(7) 0.13(3) Uiso 1 d

loop_
_atom_site_aniso_label
_atom_site_aniso_U_11
_atom_site_aniso_U_22
_atom_site_aniso_U_33
_atom_site_aniso_U_23
_atom_site_aniso_U_13
_atom_site_aniso_U_12
Mn1 0.0204(4) 0.0124(3) 0.0353(4) 0.0019(4) 0.0048(3) 0.0001(4)
O1 0.0258(18) 0.0189(17) 0.040(2) 0.0059(17) 0.0066(16) -0.0008(17)
O2 0.0226(19) 0.0128(16) 0.053(3) -0.0006(17) 0.0091(19) 0.0013(15)
O3 0.038(3) 0.093(5) 0.146(6) -0.007(4) 0.010(4) -0.029(3)
O4 0.082(4) 0.058(3) 0.129(5) -0.008(3) 0.027(4) -0.047(3)
O5 0.022(2) 0.063(3) 0.105(4) -0.004(3) -0.002(3) -0.008(2)
O6 0.050(3) 0.039(3) 0.071(3) -0.011(2) 0.010(3) -0.021(2)
O7 0.064(3) 0.032(2) 0.035(3) 0.000(2) 0.016(2) -0.001(2)
O8 0.052(2) 0.0205(19) 0.034(2) 0.0027(17) 0.015(2) -0.0001(18)
O9 0.121(5) 0.030(3) 0.098(4) -0.004(3) 0.062(4) -0.025(3)
N1 0.027(2) 0.013(2) 0.042(3) 0.002(2) 0.011(2) 0.0002(19)
N2 0.023(2) 0.014(2) 0.036(3) 0.0020(19) 0.007(2) 0.0032(17)
N3 0.047(4) 0.071(5) 0.076(5) -0.007(4) 0.015(3) -0.032(3)
N4 0.032(3) 0.051(3) 0.044(3) -0.006(3) 0.009(3) -0.014(3)
C1 0.025(3) 0.031(3) 0.048(4) -0.001(3) 0.010(3) 0.000(3)
C2 0.028(3) 0.018(3) 0.070(5) 0.004(3) 0.012(3) 0.009(3)
C3 0.028(3) 0.020(3) 0.043(4) 0.004(3) 0.002(3) 0.003(2)
C4 0.031(3) 0.011(2) 0.045(4) -0.003(2) 0.016(3) -0.001(2)
C5 0.029(3) 0.020(2) 0.035(3) -0.001(2) 0.015(3) -0.005(2)
C6 0.030(3) 0.027(3) 0.036(3) -0.002(3) 0.013(2) 0.000(3)
C7 0.025(3) 0.042(3) 0.049(4) -0.001(3) 0.011(3) -0.005(3)
C8 0.046(4) 0.030(3) 0.049(4) -0.009(3) 0.019(3) -0.026(3)
C9 0.050(4) 0.028(3) 0.044(4) -0.005(3) 0.023(3) -0.018(3)
C10 0.042(3) 0.020(3) 0.044(4) 0.002(3) 0.022(3) -0.004(3)
C11 0.036(3) 0.020(3) 0.034(3) -0.006(3) 0.016(3) -0.002(3)
C12 0.025(3) 0.019(3) 0.028(3) -0.002(2) 0.009(2) -0.002(2)
C13 0.023(3) 0.022(3) 0.026(3) 0.001(2) 0.006(2) -0.003(2)
C14 0.029(3) 0.024(3) 0.041(3) 0.000(3) 0.010(3) 0.004(2)
C15 0.018(3) 0.041(3) 0.036(3) 0.003(3) 0.000(3) 0.004(3)
C16 0.023(3) 0.037(3) 0.026(3) -0.004(3) 0.003(2) -0.008(2)
C17 0.065(4) 0.022(3) 0.048(4) 0.003(3) 0.027(3) 0.009(3)
C18 0.114(8) 0.072(6) 0.041(5) 0.005(4) 0.035(5) -0.011(6)

loop_
_atom_type_symbol
_atom_type_description
_atom_type_scat_dispersion_real
_atom_type_scat_dispersion_imag
_atom_type_scat_source
C C 0.0033 0.0016 'International Tables Vol C Tables 4.2.6.8 and 6.1.1.4'
H H 0.0000 0.0000 'International Tables Vol C Tables 4.2.6.8 and 6.1.1.4'
Mn Mn 0.3368 0.7283 'International Tables Vol C Tables 4.2.6.8 and 6.1.1.4'
O O 0.0106 0.0060 'International Tables Vol C Tables 4.2.6.8 and 6.1.1.4'
N N 0.0061 0.0033 'International Tables Vol C Tables 4.2.6.8 and 6.1.1.4'

loop_
_geom_angle_atom_site_label_1
_geom_angle_atom_site_label_2
_geom_angle_atom_site_label_3
_geom_angle
O1 Mn1 O2 91.67(14)
O1 Mn1 N2 172.31(17)
O2 Mn1 N2 92.81(16)
O1 Mn1 N1 91.25(15)
O2 Mn1 N1 173.09(17)
N2 Mn1 N1 83.63(16)
O1 Mn1 O8 92.86(15)
O2 Mn1 O8 95.39(16)
N2 Mn1 O8 92.93(17)
N1 Mn1 O8 90.71(18)
O1 Mn1 O7 92.17(17)
O2 Mn1 O7 88.94(17)
N2 Mn1 O7 81.68(18)
N1 Mn1 O7 84.69(19)
O8 Mn1 O7 173.26(16)
C5 O1 Mn1 129.0(3)
C13 O2 Mn1 127.7(3)
C17 O8 Mn1 137.3(4)
C1 N1 C2 121.2(5)
C1 N1 Mn1 126.2(4)
C2 N1 Mn1 112.6(3)
C4 N2 C3 122.4(4)
C4 N2 Mn1 125.7(3)
C3 N2 Mn1 111.9(3)
O3 N3 O4 123.8(7)
O3 N3 C8 118.0(6)
O4 N3 C8 118.1(7)
O5 N4 O6 122.7(5)
O5 N4 C16 118.6(5)
O6 N4 C16 118.7(5)
N1 C1 C6 124.9(5)
N1 C2 C3 107.3(5)
N2 C3 C2 108.0(5)
N2 C4 C12 124.9(5)
O1 C5 C6 123.4(5)
O1 C5 C10 118.1(5)
C6 C5 C10 118.5(5)
C7 C6 C5 119.6(5)
C7 C6 C1 117.8(5)
C5 C6 C1 122.7(5)
C8 C7 C6 120.1(6)
C7 C8 C9 121.3(5)
C7 C8 N3 119.3(6)
C9 C8 N3 119.4(5)
C10 C9 C8 120.3(5)
C9 C10 C5 120.3(6)
C16 C11 C12 120.8(5)
C11 C12 C13 118.4(5)
C11 C12 C4 117.7(5)
C13 C12 C4 123.8(5)
O2 C13 C14 118.0(4)
O2 C13 C12 123.0(4)
C14 C13 C12 119.0(5)
C15 C14 C13 120.8(5)
C14 C15 C16 119.6(5)
C11 C16 C15 121.4(5)
C11 C16 N4 119.6(5)
C15 C16 N4 118.9(5)
O9 C17 O8 124.2(6)
O9 C17 C18 118.6(7)
O8 C17 C18 117.2(6)

loop_
_geom_bond_atom_site_label_1
_geom_bond_atom_site_label_2
_geom_bond_distance
Mn1 O1 1.882(4)
Mn1 O2 1.890(3)
Mn1 N2 1.969(4)
Mn1 N1 1.977(4)
Mn1 O8 2.123(4)
Mn1 O7 2.347(5)
O1 C5 1.306(6)
O2 C13 1.316(6)
O3 N3 1.216(8)
O4 N3 1.225(8)
O5 N4 1.218(6)
O6 N4 1.233(7)
O8 C17 1.265(7)
O9 C17 1.260(7)
N1 C1 1.267(7)
N1 C2 1.506(6)
N2 C4 1.270(6)
N2 C3 1.479(6)
N3 C8 1.472(8)
N4 C16 1.442(7)
C1 C6 1.449(8)
C2 C3 1.507(9)
C4 C12 1.442(7)
C5 C6 1.409(7)
C5 C10 1.424(7)
C6 C7 1.404(7)
C7 C8 1.354(8)
C8 C9 1.392(9)
C9 C10 1.359(8)
C11 C16 1.367(8)
C11 C12 1.394(7)
C12 C13 1.423(7)
C13 C14 1.422(7)
C14 C15 1.357(8)
C15 C16 1.394(8)
C17 C18 1.497(10)
